data_7216285
loop_
_publ_author_name
'Moorthy, J. Narasimha'
'Venkatakrishnan, P.'
'Singh, Ashutosh S.'

_publ_section_title
;
 Molecular self-assembly: 4-formylcoumarins as versatile skeletons for
 complementary multipoint association via weak (C?H?O, C?H?F and C?X?O?C)
 interactions
;
_journal_issue 92
_journal_name_full CrystEngComm
_journal_page_first 507
_journal_paper_doi 10.1039/b315065h
_journal_volume 5
_journal_year 2003
_chemical_formula_sum 'C10 H5 F O3'
_chemical_formula_weight 192.14
_chemical_melting_point 170
_chemical_name_common 7-Fluoro-4-formylcoumarin
_chemical_name_systematic
;
7-Fluoro-4-formylcoumarin
;
_space_group_IT_number 2
_symmetry_cell_setting triclinic
_symmetry_Int_Tables_number 2
_symmetry_space_group_name_Hall '-P 1'
_symmetry_space_group_name_H-M 'P -1'
_atom_sites_solution_hydrogens geom
_atom_sites_solution_primary direct
_atom_sites_solution_secondary difmap
_audit_creation_method SHELXL-97
_cell_angle_alpha 113.792(3)
_cell_angle_beta 102.163(3)
_cell_angle_gamma 93.126(3)
_cell_formula_units_Z 2
_cell_length_a 5.7460(10)
_cell_length_b 8.5520(10)
_cell_length_c 9.212(2)
_cell_measurement_reflns_used 25
_cell_measurement_temperature 293(2)
_cell_measurement_theta_max 15
_cell_measurement_theta_min 1
_cell_volume 399.95(12)
_computing_cell_refinement 'CAD 4 Express (Enraf Nonius, 1994)'
_computing_data_collection 'CAD 4 Express (Enraf Nonius, 1994)'
_computing_data_reduction 'XCAD4 (Harms & Wocaldo, 1995)'
_computing_molecular_graphics 'Diamond, 2.1c'
_computing_publication_material 'WINGX Publication routines (Farrugia, 1999) '
_computing_structure_refinement 'SHELXL-97 (Sheldrick, 1997)'
_computing_structure_solution 'SHELXS-97 (Sheldrick, 1990)'
_diffrn_ambient_temperature 293(2)
_diffrn_measured_fraction_theta_full 0.998
_diffrn_measured_fraction_theta_max 0.998
_diffrn_measurement_device_type 'Enraf Nonius CAD4'
_diffrn_measurement_method 'omega/2theta '
_diffrn_radiation_monochromator graphite
_diffrn_radiation_probe x-ray
_diffrn_radiation_type MoK\a
_diffrn_radiation_wavelength 0.71073
_diffrn_reflns_av_R_equivalents 0.0249
_diffrn_reflns_av_sigmaI/netI 0.0518
_diffrn_reflns_limit_h_max 6
_diffrn_reflns_limit_h_min 0
_diffrn_reflns_limit_k_max 9
_diffrn_reflns_limit_k_min -9
_diffrn_reflns_limit_l_max 10
_diffrn_reflns_limit_l_min -10
_diffrn_reflns_number 1401
_diffrn_reflns_theta_full 23.99
_diffrn_reflns_theta_max 23.99
_diffrn_reflns_theta_min 2.50
_diffrn_source 'fine-focus sealed tube'
_diffrn_standards_decay_% 0
_diffrn_standards_interval_count 97
_diffrn_standards_interval_time 60
_diffrn_standards_number 3
_exptl_absorpt_coefficient_mu 0.134
_exptl_absorpt_correction_T_max 'not measured'
_exptl_absorpt_correction_T_min 'not measured'
_exptl_absorpt_correction_type none
_exptl_absorpt_process_details none
_exptl_crystal_colour yellow
_exptl_crystal_density_diffrn 1.595
_exptl_crystal_density_method 'not measured'
_exptl_crystal_description needles
_exptl_crystal_F_000 196
_refine_diff_density_max 0.266
_refine_diff_density_min -0.241
_refine_diff_density_rms 0.073
_refine_ls_extinction_coef 0.023(11)
_refine_ls_extinction_expression Fc^*^==kFc[1+0.001xFc^2^\l^3^/sin(2\q)]^-1/4^
_refine_ls_extinction_method SHELXL
_refine_ls_goodness_of_fit_ref 1.010
_refine_ls_hydrogen_treatment constr
_refine_ls_matrix_type full
_refine_ls_number_parameters 128
_refine_ls_number_reflns 1260
_refine_ls_number_restraints 0
_refine_ls_restrained_S_all 1.010
_refine_ls_R_factor_all 0.1256
_refine_ls_R_factor_gt 0.0585
_refine_ls_shift/su_max 0.000
_refine_ls_shift/su_mean 0.000
_refine_ls_structure_factor_coef Fsqd
_refine_ls_weighting_details 'calc w==1/[\s^2^(Fo^2^)+(0.0895P)^2^+0.0286P] where P==(Fo^2^+2Fc^2^)/3'
_refine_ls_weighting_scheme calc
_refine_ls_wR_factor_gt 0.1391
_refine_ls_wR_factor_ref 0.1611
_reflns_number_gt 671
_reflns_number_total 1260
_reflns_threshold_expression >2sigma(I)
_cod_data_source_file b315065h.txt
_cod_data_source_block 7-fluoro-4-formylcoumarin
_cod_original_sg_symbol_H-M P-1
_cod_database_code 7216285

loop_
_symmetry_equiv_pos_as_xyz
'x, y, z'
'-x, -y, -z'

loop_
_atom_site_label
_atom_site_type_symbol
_atom_site_fract_x
_atom_site_fract_y
_atom_site_fract_z
_atom_site_U_iso_or_equiv
_atom_site_adp_type
_atom_site_occupancy
_atom_site_symmetry_multiplicity
_atom_site_calc_flag
_atom_site_refinement_flags
F1 F 0.6760(4) 0.5895(3) 0.9463(3) 0.0706(9) Uani 1 1 d .
O1 O 0.1599(4) 0.3303(3) 0.4218(3) 0.0462(8) Uani 1 1 d .
O2 O -0.0914(4) 0.2243(4) 0.1782(3) 0.0589(9) Uani 1 1 d .
O3 O 0.7851(5) -0.0746(4) 0.2977(3) 0.0628(9) Uani 1 1 d .
C2 C 0.0952(6) 0.2146(5) 0.2621(5) 0.0456(11) Uani 1 1 d .
C3 C 0.2520(6) 0.0909(5) 0.2064(5) 0.0446(10) Uani 1 1 d .
H3A H 0.2098 0.0094 0.0976 0.054 Uiso 1 1 calc R
C4 C 0.4590(6) 0.0891(5) 0.3068(4) 0.0371(9) Uani 1 1 d .
C5 C 0.7403(6) 0.2307(5) 0.5935(5) 0.0454(11) Uani 1 1 d .
H5A H 0.8491 0.1545 0.5632 0.054 Uiso 1 1 calc R
C6 C 0.7897(7) 0.3537(5) 0.7489(5) 0.0485(11) Uani 1 1 d .
H6A H 0.9300 0.3627 0.8257 0.058 Uiso 1 1 calc R
C7 C 0.6258(7) 0.4660(5) 0.7910(4) 0.0449(10) Uani 1 1 d .
C8 C 0.4158(7) 0.4584(5) 0.6832(5) 0.0452(10) Uani 1 1 d .
H8A H 0.3086 0.5355 0.7151 0.054 Uiso 1 1 calc R
C9 C 0.5261(6) 0.2145(5) 0.4745(5) 0.0373(10) Uani 1 1 d .
C10 C 0.3723(6) 0.3345(5) 0.5297(5) 0.0391(10) Uani 1 1 d .
C11 C 0.5977(7) -0.0501(5) 0.2300(5) 0.0489(11) Uani 1 1 d .
H11A H 0.5334 -0.1247 0.1201 0.059 Uiso 1 1 calc R

loop_
_atom_site_aniso_label
_atom_site_aniso_U_11
_atom_site_aniso_U_22
_atom_site_aniso_U_33
_atom_site_aniso_U_23
_atom_site_aniso_U_13
_atom_site_aniso_U_12
F1 0.0565(16) 0.0740(19) 0.0586(18) 0.0121(15) 0.0006(13) 0.0126(13)
O1 0.0227(13) 0.0524(17) 0.0562(17) 0.0178(14) 0.0031(12) 0.0168(12)
O2 0.0290(16) 0.068(2) 0.0680(19) 0.0260(16) -0.0073(14) 0.0187(13)
O3 0.0343(16) 0.068(2) 0.080(2) 0.0256(17) 0.0087(15) 0.0311(14)
C2 0.026(2) 0.050(3) 0.056(3) 0.021(2) 0.004(2) 0.0122(18)
C3 0.0302(19) 0.047(2) 0.047(2) 0.0130(19) 0.0040(18) 0.0107(17)
C4 0.0249(19) 0.042(2) 0.045(2) 0.0180(19) 0.0095(17) 0.0119(17)
C5 0.0236(19) 0.057(3) 0.057(3) 0.028(2) 0.0038(19) 0.0132(18)
C6 0.028(2) 0.055(2) 0.047(3) 0.013(2) -0.0039(18) 0.0085(18)
C7 0.043(2) 0.038(2) 0.040(2) 0.006(2) 0.0050(18) 0.0059(19)
C8 0.039(2) 0.045(2) 0.051(3) 0.017(2) 0.0140(18) 0.0148(18)
C9 0.0233(18) 0.039(2) 0.054(2) 0.025(2) 0.0093(17) 0.0090(16)
C10 0.0221(18) 0.045(2) 0.052(2) 0.023(2) 0.0040(18) 0.0102(17)
C11 0.035(2) 0.050(2) 0.059(3) 0.019(2) 0.013(2) 0.0153(19)

loop_
_atom_type_symbol
_atom_type_description
_atom_type_scat_dispersion_real
_atom_type_scat_dispersion_imag
_atom_type_scat_source
C C 0.0033 0.0016 'International Tables Vol C Tables 4.2.6.8 and 6.1.1.4'
H H 0.0000 0.0000 'International Tables Vol C Tables 4.2.6.8 and 6.1.1.4'
O O 0.0106 0.0060 'International Tables Vol C Tables 4.2.6.8 and 6.1.1.4'
F F 0.0171 0.0103 'International Tables Vol C Tables 4.2.6.8 and 6.1.1.4'

loop_
_geom_angle_atom_site_label_1
_geom_angle_atom_site_label_2
_geom_angle_atom_site_label_3
_geom_angle
C2 O1 C10 122.5(3)
O2 C2 O1 117.0(3)
O2 C2 C3 125.4(4)
O1 C2 C3 117.6(3)
C4 C3 C2 122.1(4)
C3 C4 C9 119.4(4)
C3 C4 C11 115.1(3)
C9 C4 C11 125.5(3)
C6 C5 C9 121.7(4)
C5 C6 C7 118.1(4)
F1 C7 C8 118.5(4)
F1 C7 C6 118.1(3)
C8 C7 C6 123.5(4)
C10 C8 C7 116.9(4)
C10 C9 C5 115.6(4)
C10 C9 C4 118.7(3)
C5 C9 C4 125.7(4)
C8 C10 O1 116.0(3)
C8 C10 C9 124.3(3)
O1 C10 C9 119.8(3)
O3 C11 C4 125.7(4)

loop_
_geom_bond_atom_site_label_1
_geom_bond_atom_site_label_2
_geom_bond_distance
F1 C7 1.349(4)
O1 C2 1.355(4)
O1 C10 1.391(4)
O2 C2 1.210(4)
O3 C11 1.200(4)
C2 C3 1.434(5)
C3 C4 1.349(4)
C4 C9 1.433(5)
C4 C11 1.488(5)
C5 C6 1.348(5)
C5 C9 1.423(5)
C6 C7 1.382(5)
C7 C8 1.371(5)
C8 C10 1.341(5)
C9 C10 1.400(5)

loop_
_geom_torsion_atom_site_label_1
_geom_torsion_atom_site_label_2
_geom_torsion_atom_site_label_3
_geom_torsion_atom_site_label_4
_geom_torsion
C10 O1 C2 O2 -178.7(3)
C10 O1 C2 C3 1.4(5)
O2 C2 C3 C4 179.3(4)
O1 C2 C3 C4 -0.9(6)
C2 C3 C4 C9 -0.2(6)
C2 C3 C4 C11 178.7(4)
C9 C5 C6 C7 -0.2(6)
C5 C6 C7 F1 -179.7(3)
C5 C6 C7 C8 0.2(6)
F1 C7 C8 C10 179.7(3)
C6 C7 C8 C10 -0.2(6)
C6 C5 C9 C10 0.2(5)
C6 C5 C9 C4 179.6(4)
C3 C4 C9 C10 0.7(5)
C11 C4 C9 C10 -178.1(3)
C3 C4 C9 C5 -178.7(4)
C11 C4 C9 C5 2.5(6)
C7 C8 C10 O1 -179.3(3)
C7 C8 C10 C9 0.2(6)
C2 O1 C10 C8 178.6(4)
C2 O1 C10 C9 -0.9(5)
C5 C9 C10 C8 -0.2(5)
C4 C9 C10 C8 -179.6(4)
C5 C9 C10 O1 179.2(3)
C4 C9 C10 O1 -0.2(5)
C3 C4 C11 O3 -179.8(4)
C9 C4 C11 O3 -1.0(7)
